data_7246607
loop_
_publ_author_name
'Devi, Arpita'
'Bharali, Mrinmoy Manash'
'Biswas, Subir'
'Bora, Tonmoy J.'
'Nath, Jayanta K.'
'Lee, Seonghwan'
'Park, Young-Bin'
'Saikia, Lakshi'
'Baruah, Manash J.'
'Bania, Kusum K.'

_publ_section_title
;
 Utilization of methanol and ethanol for 3,3&#x2032;-bis(indolyl)methane
 synthesis through activation of peroxymonosulfate over a copper catalyst
;
_journal_issue 9
_journal_name_full 'Green Chemistry'
_journal_page_first 3443
_journal_page_last 3448
_journal_paper_doi 10.1039/D3GC00440F
_journal_volume 25
_journal_year 2023
_chemical_formula_moiety 'C18 H14 Br2 N2'
_chemical_formula_sum 'C18 H14 Br2 N2'
_chemical_formula_weight 418.11
_space_group_crystal_system monoclinic
_space_group_IT_number 9
_space_group_name_Hall 'C -2yc'
_space_group_name_H-M_alt 'C 1 c 1'
_atom_sites_solution_hydrogens geom
_atom_sites_solution_primary direct
_atom_sites_solution_secondary difmap
_audit_creation_method SHELXL-97
_audit_update_record
;
2023-01-08 deposited with the CCDC.	2023-04-11 downloaded from the CCDC.
;
_cell_angle_alpha 90.00
_cell_angle_beta 120.687(9)
_cell_angle_gamma 90.00
_cell_formula_units_Z 4
_cell_length_a 12.960(5)
_cell_length_b 18.557(10)
_cell_length_c 7.814(3)
_cell_measurement_reflns_used 4496
_cell_measurement_temperature 296(2)
_cell_measurement_theta_max 19.23
_cell_measurement_theta_min 3.66
_cell_volume 1616.1(12)
_computing_cell_refinement 'Bruker SAINT'
_computing_data_collection 'Bruker APEX2'
_computing_data_reduction 'Bruker SAINT'
_computing_molecular_graphics 'Bruker SHELXTL'
_computing_publication_material 'Bruker SHELXTL'
_computing_structure_refinement 'SHELXL-2014 (Sheldrick 2014)'
_computing_structure_solution 'SHELXS-97 (Sheldrick, 2008)'
_diffrn_ambient_temperature 296(2)
_diffrn_measured_fraction_theta_full 0.977
_diffrn_measured_fraction_theta_max 0.977
_diffrn_measurement_device_type 'Bruker APEX-II CCD'
_diffrn_measurement_method '\f and \w scans'
_diffrn_radiation_monochromator graphite
_diffrn_radiation_source 'fine-focus sealed tube'
_diffrn_radiation_type MoK\a
_diffrn_radiation_wavelength 0.71073
_diffrn_reflns_av_R_equivalents 0.1464
_diffrn_reflns_av_sigmaI/netI 0.1514
_diffrn_reflns_limit_h_max 17
_diffrn_reflns_limit_h_min -17
_diffrn_reflns_limit_k_max 24
_diffrn_reflns_limit_k_min -24
_diffrn_reflns_limit_l_max 10
_diffrn_reflns_limit_l_min -10
_diffrn_reflns_number 27969
_diffrn_reflns_theta_full 28.23
_diffrn_reflns_theta_max 28.23
_diffrn_reflns_theta_min 2.13
_exptl_absorpt_coefficient_mu 5.013
_exptl_absorpt_correction_T_max 0.332
_exptl_absorpt_correction_T_min 0.228
_exptl_absorpt_correction_type multi-scan
_exptl_absorpt_process_details 'SADABS-2016/2 (Bruker,2016/2)'
_exptl_crystal_colour brown
_exptl_crystal_density_diffrn 1.718
_exptl_crystal_density_method 'not measured'
_exptl_crystal_description block
_exptl_crystal_F_000 824
_exptl_crystal_size_max 0.32
_exptl_crystal_size_mid 0.26
_exptl_crystal_size_min 0.22
_refine_diff_density_max 0.527
_refine_diff_density_min -1.086
_refine_diff_density_rms 0.111
_refine_ls_abs_structure_details 'Flack H D (1983), Acta Cryst. A39, 876-881'
_refine_ls_abs_structure_Flack 0.00(2)
_refine_ls_extinction_method none
_refine_ls_goodness_of_fit_ref 0.920
_refine_ls_hydrogen_treatment mixed
_refine_ls_matrix_type full
_refine_ls_number_parameters 208
_refine_ls_number_reflns 3876
_refine_ls_number_restraints 3
_refine_ls_restrained_S_all 0.920
_refine_ls_R_factor_all 0.1275
_refine_ls_R_factor_gt 0.0529
_refine_ls_shift/su_max 0.000
_refine_ls_shift/su_mean 0.000
_refine_ls_structure_factor_coef Fsqd
_refine_ls_weighting_details 'calc w=1/[\s^2^(Fo^2^)+(0.0000P)^2^+2.1667P] where P=(Fo^2^+2Fc^2^)/3'
_refine_ls_weighting_scheme calc
_refine_ls_wR_factor_gt 0.0992
_refine_ls_wR_factor_ref 0.1278
_reflns_number_gt 2185
_reflns_number_total 3876
_reflns_threshold_expression >2sigma(I)
_cod_data_source_file d3gc00440f2.cif
_cod_data_source_block app4_a
_cod_depositor_comments 'Adding full bibliography for 7246605--7246607.cif.'
_cod_original_cell_volume 1616.2(13)
_cod_database_code 7246607

loop_
_symmetry_equiv_pos_as_xyz
'x, y, z'
'x, -y, z+1/2'
'x+1/2, y+1/2, z'
'x+1/2, -y+1/2, z+1/2'

loop_
_atom_site_label
_atom_site_type_symbol
_atom_site_fract_x
_atom_site_fract_y
_atom_site_fract_z
_atom_site_U_iso_or_equiv
_atom_site_adp_type
_atom_site_occupancy
_atom_site_symmetry_multiplicity
_atom_site_calc_flag
_atom_site_refinement_flags
_atom_site_disorder_assembly
_atom_site_disorder_group
Br1 Br 0.86700(7) 0.53637(5) 0.77964(9) 0.0512(3) Uani 1 1 d . . .
Br2 Br 0.23091(11) 0.49043(5) 0.73045(15) 0.0651(3) Uani 1 1 d . . .
C12 C 0.3141(6) 0.7050(4) 0.7289(10) 0.0266(15) Uani 1 1 d . . .
N1 N 0.3861(6) 0.6618(4) 0.2194(10) 0.0395(16) Uani 1 1 d D . .
C4 C 0.5496(6) 0.6529(4) 0.5214(10) 0.0248(14) Uani 1 1 d . . .
N2 N 0.2401(7) 0.8115(4) 0.7516(12) 0.0476(19) Uani 1 1 d . . .
C17 C 0.2229(8) 0.7390(4) 0.7497(11) 0.0348(18) Uani 1 1 d . . .
C9 C 0.4918(7) 0.6253(4) 0.3260(11) 0.0325(17) Uani 1 1 d . . .
C13 C 0.3163(7) 0.6302(4) 0.7236(10) 0.0319(17) Uani 1 1 d . . .
H13 H 0.3755 0.6062 0.7123 0.038 Uiso 1 1 calc R . .
C3 C 0.4753(6) 0.7071(4) 0.5305(10) 0.0286(15) Uani 1 1 d . . .
C5 C 0.6627(7) 0.6256(4) 0.6594(10) 0.0301(16) Uani 1 1 d . . .
H5 H 0.7048 0.6434 0.7887 0.036 Uiso 1 1 calc R . .
C2 C 0.4998(7) 0.7514(4) 0.7084(10) 0.0310(17) Uani 1 1 d . . .
H2 H 0.5584 0.7250 0.8273 0.037 Uiso 1 1 calc R . .
C6 C 0.7099(6) 0.5718(4) 0.5994(11) 0.0331(16) Uani 1 1 d . . .
C11 C 0.3879(6) 0.7609(4) 0.7215(10) 0.0311(17) Uani 1 1 d . . .
C18 C 0.3388(7) 0.8239(4) 0.7376(11) 0.041(2) Uani 1 1 d . . .
H18 H 0.3692 0.8694 0.7387 0.049 Uiso 1 1 calc R . .
C16 C 0.1336(8) 0.7010(6) 0.7571(12) 0.051(2) Uani 1 1 d . . .
H16 H 0.0729 0.7244 0.7656 0.061 Uiso 1 1 calc R . .
C7 C 0.6481(7) 0.5422(4) 0.4068(12) 0.0429(19) Uani 1 1 d . . .
H7 H 0.6819 0.5045 0.3736 0.051 Uiso 1 1 calc R . .
C10 C 0.3774(7) 0.7114(4) 0.3429(10) 0.038(2) Uani 1 1 d . . .
H10 H 0.3138 0.7432 0.3039 0.046 Uiso 1 1 calc R . .
C15 C 0.1385(8) 0.6258(5) 0.7511(11) 0.044(2) Uani 1 1 d . . .
H15 H 0.0810 0.5978 0.7576 0.053 Uiso 1 1 calc R . .
C8 C 0.5386(8) 0.5689(5) 0.2687(12) 0.041(2) Uani 1 1 d . . .
H8 H 0.4967 0.5501 0.1405 0.050 Uiso 1 1 calc R . .
C14 C 0.2299(9) 0.5931(4) 0.7353(12) 0.0394(18) Uani 1 1 d . . .
C1 C 0.5560(8) 0.8234(5) 0.7086(14) 0.048(2) Uani 1 1 d . . .
H1A H 0.6272 0.8153 0.7025 0.072 Uiso 1 1 calc R . .
H1B H 0.5763 0.8492 0.8283 0.072 Uiso 1 1 calc R . .
H1C H 0.4998 0.8511 0.5953 0.072 Uiso 1 1 calc R . .
H1 H 0.332(5) 0.653(4) 0.093(5) 0.04(2) Uiso 1 1 d D . .
H2A H 0.202(8) 0.845(5) 0.773(13) 0.05(3) Uiso 1 1 d . . .

loop_
_atom_site_aniso_label
_atom_site_aniso_U_11
_atom_site_aniso_U_22
_atom_site_aniso_U_33
_atom_site_aniso_U_23
_atom_site_aniso_U_13
_atom_site_aniso_U_12
Br1 0.0364(4) 0.0435(5) 0.0744(6) 0.0027(5) 0.0287(4) 0.0067(5)
Br2 0.1016(8) 0.0387(5) 0.0725(6) -0.0086(5) 0.0572(6) -0.0198(6)
C12 0.028(3) 0.024(4) 0.024(3) 0.002(3) 0.010(3) 0.007(3)
N1 0.035(4) 0.051(5) 0.026(3) -0.012(3) 0.010(3) -0.002(4)
C4 0.025(3) 0.021(4) 0.029(3) -0.001(3) 0.015(3) -0.004(3)
N2 0.049(5) 0.039(4) 0.059(5) -0.007(4) 0.030(4) 0.007(4)
C17 0.040(4) 0.033(4) 0.033(4) -0.002(4) 0.019(4) 0.010(4)
C9 0.041(5) 0.031(4) 0.033(4) -0.006(3) 0.023(4) -0.008(3)
C13 0.033(4) 0.033(4) 0.031(4) 0.000(3) 0.017(4) 0.004(3)
C3 0.029(4) 0.027(4) 0.030(3) -0.003(3) 0.014(3) -0.003(3)
C5 0.036(4) 0.026(4) 0.030(4) 0.001(3) 0.018(3) -0.003(3)
C2 0.033(4) 0.028(4) 0.031(4) -0.001(3) 0.015(3) 0.006(3)
C6 0.030(4) 0.023(4) 0.051(4) 0.003(3) 0.024(4) -0.004(3)
C11 0.027(4) 0.026(4) 0.031(4) -0.008(3) 0.008(3) 0.003(3)
C18 0.042(6) 0.029(4) 0.054(5) -0.004(3) 0.026(5) 0.004(3)
C16 0.040(5) 0.070(7) 0.045(5) 0.003(4) 0.023(4) 0.006(5)
C7 0.053(5) 0.028(4) 0.061(5) -0.014(4) 0.040(5) -0.007(4)
C10 0.033(5) 0.041(5) 0.038(5) -0.001(3) 0.016(4) 0.007(4)
C15 0.044(5) 0.053(6) 0.041(5) -0.003(4) 0.025(4) -0.011(4)
C8 0.044(5) 0.045(5) 0.038(4) -0.015(3) 0.023(4) -0.013(4)
C14 0.050(5) 0.042(4) 0.030(4) -0.008(4) 0.023(4) -0.012(5)
C1 0.039(5) 0.036(5) 0.064(6) -0.008(4) 0.024(4) -0.011(4)

loop_
_atom_type_symbol
_atom_type_description
_atom_type_scat_dispersion_real
_atom_type_scat_dispersion_imag
_atom_type_scat_source
C C 0.0033 0.0016 'International Tables Vol C Tables 4.2.6.8 and 6.1.1.4'
H H 0.0000 0.0000 'International Tables Vol C Tables 4.2.6.8 and 6.1.1.4'
Br Br -0.2901 2.4595 'International Tables Vol C Tables 4.2.6.8 and 6.1.1.4'
N N 0.0061 0.0033 'International Tables Vol C Tables 4.2.6.8 and 6.1.1.4'
O O 0.0106 0.0060 'International Tables Vol C Tables 4.2.6.8 and 6.1.1.4'

loop_
_geom_angle_atom_site_label_1
_geom_angle_atom_site_label_2
_geom_angle_atom_site_label_3
_geom_angle
_geom_angle_site_symmetry_1
_geom_angle_site_symmetry_3
_geom_angle_publ_flag
C13 C12 C17 118.6(7) . . ?
C13 C12 C11 134.2(7) . . ?
C17 C12 C11 107.1(7) . . ?
C9 N1 C10 108.6(6) . . ?
C9 N1 H1 124(5) . . ?
C10 N1 H1 127(5) . . ?
C5 C4 C9 118.2(6) . . ?
C5 C4 C3 133.6(6) . . ?
C9 C4 C3 108.2(6) . . ?
H2A N2 C18 124(6) . . ?
H2A N2 C17 127(6) . . ?
C18 N2 C17 108.7(7) . . ?
H2A N2 H2A 0(10) . . ?
C18 N2 H2A 124(6) . . ?
C17 N2 H2A 127(6) . . ?
N2 C17 C16 129.7(8) . . ?
N2 C17 C12 107.4(8) . . ?
C16 C17 C12 122.8(7) . . ?
N1 C9 C8 130.0(7) . . ?
N1 C9 C4 107.1(6) . . ?
C8 C9 C4 122.9(7) . . ?
C14 C13 C12 118.3(7) . . ?
C14 C13 H13 120.9 . . ?
C12 C13 H13 120.9 . . ?
C10 C3 C4 105.6(6) . . ?
C10 C3 C2 127.1(7) . . ?
C4 C3 C2 127.3(6) . . ?
C6 C5 C4 118.3(6) . . ?
C6 C5 H5 120.8 . . ?
C4 C5 H5 120.8 . . ?
C3 C2 C11 111.6(6) . . ?
C3 C2 C1 110.9(6) . . ?
C11 C2 C1 111.8(6) . . ?
C3 C2 H2 107.4 . . ?
C11 C2 H2 107.4 . . ?
C1 C2 H2 107.4 . . ?
C5 C6 C7 122.7(7) . . ?
C5 C6 Br1 119.5(6) . . ?
C7 C6 Br1 117.8(6) . . ?
C18 C11 C12 105.3(7) . . ?
C18 C11 C2 127.7(7) . . ?
C12 C11 C2 126.9(6) . . ?
N2 C18 C11 111.4(7) . . ?
N2 C18 H18 124.3 . . ?
C11 C18 H18 124.3 . . ?
C17 C16 C15 117.0(8) . . ?
C17 C16 H16 121.5 . . ?
C15 C16 H16 121.5 . . ?
C8 C7 C6 119.9(7) . . ?
C8 C7 H7 120.0 . . ?
C6 C7 H7 120.0 . . ?
C3 C10 N1 110.5(7) . . ?
C3 C10 H10 124.8 . . ?
N1 C10 H10 124.8 . . ?
C14 C15 C16 119.5(8) . . ?
C14 C15 H15 120.2 . . ?
C16 C15 H15 120.2 . . ?
C7 C8 C9 117.8(7) . . ?
C7 C8 H8 121.1 . . ?
C9 C8 H8 121.1 . . ?
C13 C14 C15 123.7(7) . . ?
C13 C14 Br2 119.4(7) . . ?
C15 C14 Br2 116.9(6) . . ?
C2 C1 H1A 109.5 . . ?
C2 C1 H1B 109.5 . . ?
H1A C1 H1B 109.5 . . ?
C2 C1 H1C 109.5 . . ?
H1A C1 H1C 109.5 . . ?
H1B C1 H1C 109.5 . . ?

loop_
_geom_bond_atom_site_label_1
_geom_bond_atom_site_label_2
_geom_bond_distance
_geom_bond_site_symmetry_2
_geom_bond_publ_flag
Br1 C6 1.906(7) . ?
Br2 C14 1.906(8) . ?
C12 C13 1.389(11) . ?
C12 C17 1.420(10) . ?
C12 C11 1.432(11) . ?
N1 C9 1.366(11) . ?
N1 C10 1.379(10) . ?
N1 H1 0.89(2) . ?
C4 C5 1.398(10) . ?
C4 C9 1.410(10) . ?
C4 C3 1.420(10) . ?
N2 H2A 0.86(10) . ?
N2 C18 1.358(12) . ?
N2 C17 1.363(11) . ?
N2 H2A 0.86(10) . ?
C17 C16 1.382(12) . ?
C9 C8 1.393(11) . ?
C13 C14 1.357(11) . ?
C13 H13 0.9300 . ?
C3 C10 1.366(10) . ?
C3 C2 1.503(9) . ?
C5 C6 1.373(10) . ?
C5 H5 0.9300 . ?
C2 C11 1.516(10) . ?
C2 C1 1.521(11) . ?
C2 H2 0.9800 . ?
C6 C7 1.406(10) . ?
C11 C18 1.366(10) . ?
C18 H18 0.9300 . ?
C16 C15 1.400(14) . ?
C16 H16 0.9300 . ?
C7 C8 1.364(12) . ?
C7 H7 0.9300 . ?
C10 H10 0.9300 . ?
C15 C14 1.391(12) . ?
C15 H15 0.9300 . ?
C8 H8 0.9300 . ?
C1 H1A 0.9600 . ?
C1 H1B 0.9600 . ?
C1 H1C 0.9600 . ?
